data_4344061
loop_
_publ_author_name
'Steinberg, Simon'
'Card, Nathan'
'Mudring, Anja-Verena'

_publ_section_title
;
 From the Ternary Eu(Au/In)2 and EuAu4(Au/In)2 with Remarkable Au/In
 Distributions to a New Structure Type: The Gold-Rich Eu5Au16(Au/In)6
 Structure.
;
_journal_issue 17
_journal_name_full 'Inorganic chemistry'
_journal_page_first 8187
_journal_page_last 8196
_journal_paper_doi 10.1021/acs.inorgchem.5b00257
_journal_volume 54
_journal_year 2015
_chemical_formula_sum 'Au6.15 Eu2 Ga2.86'
_chemical_formula_weight 1714.43
_chemical_name_systematic
;
 ?
;
_space_group_crystal_system trigonal
_space_group_IT_number 167
_space_group_name_Hall '-R 3 2"c'
_space_group_name_H-M_alt 'R -3 c :H'
_symmetry_space_group_name_Hall '-R 3 2"c'
_symmetry_space_group_name_H-M 'R -3 c :H'
_audit_creation_method SHELXL-2014
_cell_angle_alpha 90
_cell_angle_beta 90
_cell_angle_gamma 120
_cell_formula_units_Z 6
_cell_length_a 8.411(5)
_cell_length_b 8.411(5)
_cell_length_c 21.830(13)
_cell_measurement_reflns_used 429
_cell_measurement_temperature 299(2)
_cell_measurement_theta_max 25.4345
_cell_measurement_theta_min 4.847
_cell_volume 1337.5(14)
_computing_cell_refinement 'Bruker SAINT'
_computing_data_collection 'Bruker APEX2'
_computing_data_reduction 'Bruker SAINT'
_computing_molecular_graphics 'Bruker SHELXTL'
_computing_publication_material 'Bruker SHELXTL'
_computing_structure_refinement 'SHELXL-2014 (Sheldrick, 2014)'
_computing_structure_solution 'SHELXS-97 (Sheldrick 2008)'
_diffrn_ambient_temperature 299(2)
_diffrn_measured_fraction_theta_full 1.000
_diffrn_measured_fraction_theta_max 0.994
_diffrn_measurement_device_type 'Bruker APEX-II CCD'
_diffrn_measurement_method '\f and \w scans'
_diffrn_radiation_type MoK\a
_diffrn_radiation_wavelength 0.71073
_diffrn_reflns_av_R_equivalents 0.0993
_diffrn_reflns_av_unetI/netI 0.0500
_diffrn_reflns_laue_measured_fraction_full 1.000
_diffrn_reflns_laue_measured_fraction_max 0.994
_diffrn_reflns_limit_h_max 10
_diffrn_reflns_limit_h_min -10
_diffrn_reflns_limit_k_max 10
_diffrn_reflns_limit_k_min -10
_diffrn_reflns_limit_l_max 28
_diffrn_reflns_limit_l_min -28
_diffrn_reflns_number 3698
_diffrn_reflns_point_group_measured_fraction_full 1.000
_diffrn_reflns_point_group_measured_fraction_max 0.994
_diffrn_reflns_theta_full 25.242
_diffrn_reflns_theta_max 27.756
_diffrn_reflns_theta_min 3.362
_exptl_absorpt_coefficient_mu 122.966
_exptl_absorpt_correction_T_max 0.7456
_exptl_absorpt_correction_T_min 0.4453
_exptl_absorpt_correction_type empirical
_exptl_absorpt_process_details
;
SADABAS, R. H. Blessing, Acta Crystallogr. A 1995, 51, 33.
;
_exptl_crystal_colour black
_exptl_crystal_density_diffrn 12.770
_exptl_crystal_description polyhedral
_exptl_crystal_F_000 4202
_exptl_crystal_size_max 0.1
_exptl_crystal_size_mid 0.1
_exptl_crystal_size_min 0.1
_refine_diff_density_max 3.082
_refine_diff_density_min -2.926
_refine_diff_density_rms 0.752
_refine_ls_extinction_coef 0.000060(16)
_refine_ls_extinction_expression Fc^*^=kFc[1+0.001xFc^2^\l^3^/sin(2\q)]^-1/4^
_refine_ls_extinction_method SHELXL
_refine_ls_goodness_of_fit_ref 0.975
_refine_ls_hydrogen_treatment undef
_refine_ls_matrix_type full
_refine_ls_number_parameters 20
_refine_ls_number_reflns 351
_refine_ls_number_restraints 0
_refine_ls_restrained_S_all 0.975
_refine_ls_R_factor_all 0.0529
_refine_ls_R_factor_gt 0.0343
_refine_ls_shift/su_max 0.000
_refine_ls_shift/su_mean 0.000
_refine_ls_structure_factor_coef Fsqd
_refine_ls_weighting_details 'w=1/[\s^2^(Fo^2^)+(0.0456P)^2^] where P=(Fo^2^+2Fc^2^)/3'
_refine_ls_weighting_scheme calc
_refine_ls_wR_factor_gt 0.0757
_refine_ls_wR_factor_ref 0.0836
_reflns_Friedel_coverage 0.000
_reflns_number_gt 271
_reflns_number_total 351
_reflns_threshold_expression 'I > 2\s(I)'
_cod_data_source_file ic5b00257_si_002.cif
_cod_data_source_block crystal-6
_cod_depositor_comments 'Adding full bibliography for 4344056--4344061.cif.'
_cod_original_cell_volume 1337.6(18)
_cod_database_code 4344061
_shelx_space_group_comment
;
The symmetry employed for this shelxl refinement is uniquely defined
by the following loop, which should always be used as a source of
symmetry information in preference to the above space-group names.
They are only intended as comments.
;
_shelxl_version_number 2014-1

loop_
_space_group_symop_operation_xyz
'x, y, z'
'-y, x-y, z'
'-x+y, -x, z'
'y, x, -z+1/2'
'x-y, -y, -z+1/2'
'-x, -x+y, -z+1/2'
'x+2/3, y+1/3, z+1/3'
'-y+2/3, x-y+1/3, z+1/3'
'-x+y+2/3, -x+1/3, z+1/3'
'y+2/3, x+1/3, -z+5/6'
'x-y+2/3, -y+1/3, -z+5/6'
'-x+2/3, -x+y+1/3, -z+5/6'
'x+1/3, y+2/3, z+2/3'
'-y+1/3, x-y+2/3, z+2/3'
'-x+y+1/3, -x+2/3, z+2/3'
'y+1/3, x+2/3, -z+7/6'
'x-y+1/3, -y+2/3, -z+7/6'
'-x+1/3, -x+y+2/3, -z+7/6'
'-x, -y, -z'
'y, -x+y, -z'
'x-y, x, -z'
'-y, -x, z-1/2'
'-x+y, y, z-1/2'
'x, x-y, z-1/2'
'-x+2/3, -y+1/3, -z+1/3'
'y+2/3, -x+y+1/3, -z+1/3'
'x-y+2/3, x+1/3, -z+1/3'
'-y+2/3, -x+1/3, z-1/6'
'-x+y+2/3, y+1/3, z-1/6'
'x+2/3, x-y+1/3, z-1/6'
'-x+1/3, -y+2/3, -z+2/3'
'y+1/3, -x+y+2/3, -z+2/3'
'x-y+1/3, x+2/3, -z+2/3'
'-y+1/3, -x+2/3, z+1/6'
'-x+y+1/3, y+2/3, z+1/6'
'x+1/3, x-y+2/3, z+1/6'

loop_
_atom_site_label
_atom_site_type_symbol
_atom_site_fract_x
_atom_site_fract_y
_atom_site_fract_z
_atom_site_U_iso_or_equiv
_atom_site_adp_type
_atom_site_occupancy
_atom_site_site_symmetry_order
_atom_site_calc_flag
_atom_site_refinement_flags_posn
_atom_site_refinement_flags_adp
_atom_site_refinement_flags_occupancy
_atom_site_disorder_assembly
_atom_site_disorder_group
Eu1 Eu 0.0000 0.0000 0.09009(8) 0.0170(5) Uani 1 3 d S T P . .
Au2 Au 0.34743(11) 0.03765(12) 0.01551(4) 0.0163(3) Uani 1 1 d . . . . .
Au3_a Au 0.1928(4) 0.0000 0.2500 0.0160(12) Uani 0.049(9) 2 d S T P A 1
Ga3_a Ga 0.1928(4) 0.0000 0.2500 0.0160(12) Uani 0.951(9) 2 d S T P A 1

loop_
_atom_site_aniso_label
_atom_site_aniso_U_11
_atom_site_aniso_U_22
_atom_site_aniso_U_33
_atom_site_aniso_U_23
_atom_site_aniso_U_13
_atom_site_aniso_U_12
Eu1 0.0181(7) 0.0181(7) 0.0148(10) 0.000 0.000 0.0090(3)
Au2 0.0190(5) 0.0160(5) 0.0134(5) -0.0012(3) 0.0001(3) 0.0084(4)
Au3_a 0.0225(16) 0.0141(17) 0.0086(17) -0.0025(12) -0.0012(6) 0.0070(9)
Ga3_a 0.0225(16) 0.0141(17) 0.0086(17) -0.0025(12) -0.0012(6) 0.0070(9)

loop_
_atom_type_symbol
_atom_type_description
_atom_type_scat_dispersion_real
_atom_type_scat_dispersion_imag
_atom_type_scat_source
Ga Ga 0.2307 1.6083 'International Tables Vol C Tables 4.2.6.8 and 6.1.1.4'
Eu Eu -0.1578 3.6682 'International Tables Vol C Tables 4.2.6.8 and 6.1.1.4'
Au Au -2.0133 8.8022 'International Tables Vol C Tables 4.2.6.8 and 6.1.1.4'

loop_
_geom_angle_atom_site_label_1
_geom_angle_atom_site_label_2
_geom_angle_atom_site_label_3
_geom_angle
_geom_angle_site_symmetry_1
_geom_angle_site_symmetry_3
Au2 Eu1 Au2 96.69(5) . 3
Au2 Eu1 Au2 96.69(5) . 2
Au2 Eu1 Au2 96.69(5) 3 2
Au2 Eu1 Au2 172.42(6) . 36_445
Au2 Eu1 Au2 89.34(3) 3 36_445
Au2 Eu1 Au2 87.13(3) 2 36_445
Au2 Eu1 Au2 87.13(3) . 34
Au2 Eu1 Au2 172.42(6) 3 34
Au2 Eu1 Au2 89.34(3) 2 34
Au2 Eu1 Au2 86.36(5) 36_445 34
Au2 Eu1 Au2 89.34(3) . 35_545
Au2 Eu1 Au2 87.13(3) 3 35_545
Au2 Eu1 Au2 172.42(6) 2 35_545
Au2 Eu1 Au2 86.36(5) 36_445 35_545
Au2 Eu1 Au2 86.36(5) 34 35_545
Au2 Eu1 Au2 123.49(2) . 18_554
Au2 Eu1 Au2 129.88(2) 3 18_554
Au2 Eu1 Au2 54.02(5) 2 18_554
Au2 Eu1 Au2 54.12(3) 36_445 18_554
Au2 Eu1 Au2 51.16(3) 34 18_554
Au2 Eu1 Au2 118.66(7) 35_545 18_554
Au2 Eu1 Au2 129.88(2) . 17_444
Au2 Eu1 Au2 54.02(5) 3 17_444
Au2 Eu1 Au2 123.49(2) 2 17_444
Au2 Eu1 Au2 51.16(3) 36_445 17_444
Au2 Eu1 Au2 118.66(7) 34 17_444
Au2 Eu1 Au2 54.12(3) 35_545 17_444
Au2 Eu1 Au2 105.14(4) 18_554 17_444
Au2 Eu1 Au2 54.02(5) . 16_544
Au2 Eu1 Au2 123.49(2) 3 16_544
Au2 Eu1 Au2 129.88(2) 2 16_544
Au2 Eu1 Au2 118.66(7) 36_445 16_544
Au2 Eu1 Au2 54.12(3) 34 16_544
Au2 Eu1 Au2 51.16(3) 35_545 16_544
Au2 Eu1 Au2 105.14(4) 18_554 16_544
Au2 Eu1 Au2 105.13(4) 17_444 16_544
Au2 Eu1 Ga3_a 82.28(4) . 27_445
Au2 Eu1 Ga3_a 45.22(3) 3 27_445
Au2 Eu1 Ga3_a 140.87(5) 2 27_445
Au2 Eu1 Ga3_a 98.90(4) 36_445 27_445
Au2 Eu1 Ga3_a 129.44(4) 34 27_445
Au2 Eu1 Ga3_a 44.46(3) 35_545 27_445
Au2 Eu1 Ga3_a 152.17(5) 18_554 27_445
Au2 Eu1 Ga3_a 47.80(3) 17_444 27_445
Au2 Eu1 Ga3_a 80.62(3) 16_544 27_445
Au2 Eu1 Au3_a 82.28(4) . 27_445
Au2 Eu1 Au3_a 45.22(3) 3 27_445
Au2 Eu1 Au3_a 140.87(5) 2 27_445
Au2 Eu1 Au3_a 98.90(4) 36_445 27_445
Au2 Eu1 Au3_a 129.44(4) 34 27_445
Au2 Eu1 Au3_a 44.46(3) 35_545 27_445
Au2 Eu1 Au3_a 152.17(5) 18_554 27_445
Au2 Eu1 Au3_a 47.80(3) 17_444 27_445
Au2 Eu1 Au3_a 80.62(3) 16_544 27_445
Ga3_a Eu1 Au3_a 0.00(3) 27_445 27_445
Au2 Eu1 Ga3_a 45.22(3) . 25
Au2 Eu1 Ga3_a 140.87(5) 3 25
Au2 Eu1 Ga3_a 82.28(4) 2 25
Au2 Eu1 Ga3_a 129.44(4) 36_445 25
Au2 Eu1 Ga3_a 44.46(3) 34 25
Au2 Eu1 Ga3_a 98.90(4) 35_545 25
Au2 Eu1 Ga3_a 80.62(3) 18_554 25
Au2 Eu1 Ga3_a 152.17(5) 17_444 25
Au2 Eu1 Ga3_a 47.81(3) 16_544 25
Ga3_a Eu1 Ga3_a 119.830(4) 27_445 25
Au3_a Eu1 Ga3_a 119.830(4) 27_445 25
Ga3_a Au2 Au3_a 0.00(11) 14_544 14_544
Ga3_a Au2 Ga3_a 153.83(4) 14_544 25
Au3_a Au2 Ga3_a 153.83(4) 14_544 25
Ga3_a Au2 Au3_a 153.83(4) 14_544 25
Au3_a Au2 Au3_a 153.83(4) 14_544 25
Ga3_a Au2 Au3_a 0.00(13) 25 25
Ga3_a Au2 Ga3_a 112.22(4) 14_544 26
Au3_a Au2 Ga3_a 112.22(4) 14_544 26
Ga3_a Au2 Ga3_a 62.37(12) 25 26
Au3_a Au2 Ga3_a 62.37(12) 25 26
Ga3_a Au2 Au3_a 112.22(4) 14_544 26
Au3_a Au2 Au3_a 112.22(4) 14_544 26
Ga3_a Au2 Au3_a 62.37(12) 25 26
Au3_a Au2 Au3_a 62.37(12) 25 26
Ga3_a Au2 Au3_a 0.00(12) 26 26
Ga3_a Au2 Au2 57.17(4) 14_544 20
Au3_a Au2 Au2 57.17(4) 14_544 20
Ga3_a Au2 Au2 146.52(7) 25 20
Au3_a Au2 Au2 146.52(7) 25 20
Ga3_a Au2 Au2 133.21(7) 26 20
Au3_a Au2 Au2 133.21(7) 26 20
Ga3_a Au2 Au2 109.59(8) 14_544 21
Au3_a Au2 Au2 109.59(8) 14_544 21
Ga3_a Au2 Au2 56.36(6) 25 21
Au3_a Au2 Au2 56.36(6) 25 21
Ga3_a Au2 Au2 111.72(7) 26 21
Au3_a Au2 Au2 111.72(7) 26 21
Au2 Au2 Au2 114.57(3) 20 21
Ga3_a Au2 Au2 140.60(8) 14_544 16_544
Au3_a Au2 Au2 140.60(8) 14_544 16_544
Ga3_a Au2 Au2 59.52(4) 25 16_544
Au3_a Au2 Au2 59.52(4) 25 16_544
Ga3_a Au2 Au2 53.80(3) 26 16_544
Au3_a Au2 Au2 53.80(3) 26 16_544
Au2 Au2 Au2 102.96(3) 20 16_544
Au2 Au2 Au2 109.71(5) 21 16_544
Ga3_a Au2 Au2 59.30(4) 14_544 19_655
Au3_a Au2 Au2 59.30(4) 14_544 19_655
Ga3_a Au2 Au2 110.04(8) 25 19_655
Au3_a Au2 Au2 110.04(8) 25 19_655
Ga3_a Au2 Au2 52.92(6) 26 19_655
Au3_a Au2 Au2 52.92(6) 26 19_655
Au2 Au2 Au2 99.71(5) 20 19_655
Au2 Au2 Au2 129.25(6) 21 19_655
Au2 Au2 Au2 96.74(5) 16_544 19_655
Ga3_a Au2 Eu1 125.90(4) 14_544 .
Au3_a Au2 Eu1 125.90(4) 14_544 .
Ga3_a Au2 Eu1 74.05(7) 25 .
Au3_a Au2 Eu1 74.05(7) 25 .
Ga3_a Au2 Eu1 116.51(6) 26 .
Au3_a Au2 Eu1 116.51(6) 26 .
Au2 Au2 Eu1 72.58(3) 20 .
Au2 Au2 Eu1 72.58(3) 21 .
Au2 Au2 Eu1 65.06(5) 16_544 .
Au2 Au2 Eu1 156.92(5) 19_655 .
Ga3_a Au2 Eu1 73.26(6) 14_544 28
Au3_a Au2 Eu1 73.26(6) 14_544 28
Ga3_a Au2 Eu1 80.61(6) 25 28
Au3_a Au2 Eu1 80.61(6) 25 28
Ga3_a Au2 Eu1 78.15(5) 26 28
Au3_a Au2 Eu1 78.15(5) 26 28
Au2 Au2 Eu1 127.74(6) 20 28
Au2 Au2 Eu1 65.51(3) 21 28
Au2 Au2 Eu1 127.07(4) 16_544 28
Au2 Au2 Eu1 63.96(3) 19_655 28
Eu1 Au2 Eu1 138.00(3) . 28
Au2 Au3_a Au2 112.66(13) 9 16_544
Au2 Au3_a Au2 118.39(6) 9 35_545
Au2 Au3_a Au2 66.48(4) 16_544 35_545
Au2 Au3_a Au2 66.48(4) 9 25
Au2 Au3_a Au2 118.39(6) 16_544 25
Au2 Au3_a Au2 172.11(14) 35_545 25
Au2 Au3_a Au2 124.57(6) 9 34
Au2 Au3_a Au2 67.78(4) 16_544 34
Au2 Au3_a Au2 111.87(6) 35_545 34
Au2 Au3_a Au2 66.67(6) 25 34
Au2 Au3_a Au2 67.78(4) 9 27_445
Au2 Au3_a Au2 124.57(6) 16_544 27_445
Au2 Au3_a Au2 66.67(6) 35_545 27_445
Au2 Au3_a Au2 111.87(6) 25 27_445
Au2 Au3_a Au2 160.35(13) 34 27_445
Au2 Au3_a Ga3_a 117.41(5) 9 3
Au2 Au3_a Ga3_a 120.00(5) 16_544 3
Au2 Au3_a Ga3_a 61.92(7) 35_545 3
Au2 Au3_a Ga3_a 110.58(7) 25 3
Au2 Au3_a Ga3_a 105.53(6) 34 3
Au2 Au3_a Ga3_a 55.71(6) 27_445 3
Au2 Au3_a Au3_a 117.41(5) 9 3
Au2 Au3_a Au3_a 120.00(5) 16_544 3
Au2 Au3_a Au3_a 61.92(7) 35_545 3
Au2 Au3_a Au3_a 110.58(7) 25 3
Au2 Au3_a Au3_a 105.53(6) 34 3
Au2 Au3_a Au3_a 55.71(6) 27_445 3
Ga3_a Au3_a Au3_a 0.00(13) 3 3
Au2 Au3_a Ga3_a 119.99(5) 9 2
Au2 Au3_a Ga3_a 117.41(5) 16_544 2
Au2 Au3_a Ga3_a 110.58(7) 35_545 2
Au2 Au3_a Ga3_a 61.92(7) 25 2
Au2 Au3_a Ga3_a 55.71(6) 34 2
Au2 Au3_a Ga3_a 105.53(6) 27_445 2
Ga3_a Au3_a Ga3_a 60.0 3 2
Au3_a Au3_a Ga3_a 60.0 3 2
Au2 Au3_a Au3_a 119.99(5) 9 2
Au2 Au3_a Au3_a 117.41(5) 16_544 2
Au2 Au3_a Au3_a 110.58(7) 35_545 2
Au2 Au3_a Au3_a 61.92(7) 25 2
Au2 Au3_a Au3_a 55.71(6) 34 2
Au2 Au3_a Au3_a 105.53(6) 27_445 2
Ga3_a Au3_a Au3_a 60.0 3 2
Au3_a Au3_a Au3_a 60.0 3 2
Ga3_a Au3_a Au3_a 0.00(6) 2 2
Au2 Au3_a Eu1 70.00(7) 9 25
Au2 Au3_a Eu1 62.27(6) 16_544 25
Au2 Au3_a Eu1 126.10(8) 35_545 25
Au2 Au3_a Eu1 60.73(4) 25 25
Au2 Au3_a Eu1 62.20(4) 34 25
Au2 Au3_a Eu1 135.64(8) 27_445 25
Ga3_a Au3_a Eu1 166.57(3) 3 25
Au3_a Au3_a Eu1 166.57(3) 3 25
Ga3_a Au3_a Eu1 106.76(3) 2 25
Au3_a Au3_a Eu1 106.76(3) 2 25
Au2 Au3_a Eu1 62.27(6) 9 34_545
Au2 Au3_a Eu1 70.00(7) 16_544 34_545
Au2 Au3_a Eu1 60.73(4) 35_545 34_545
Au2 Au3_a Eu1 126.10(8) 25 34_545
Au2 Au3_a Eu1 135.64(8) 34 34_545
Au2 Au3_a Eu1 62.20(4) 27_445 34_545
Ga3_a Au3_a Eu1 106.76(3) 3 34_545
Au3_a Au3_a Eu1 106.76(3) 3 34_545
Ga3_a Au3_a Eu1 166.57(3) 2 34_545
Au3_a Au3_a Eu1 166.57(3) 2 34_545
Eu1 Au3_a Eu1 86.55(7) 25 34_545

loop_
_geom_bond_atom_site_label_1
_geom_bond_atom_site_label_2
_geom_bond_distance
_geom_bond_site_symmetry_2
Eu1 Au2 3.2195(19) .
Eu1 Au2 3.2195(19) 3
Eu1 Au2 3.2195(19) 2
Eu1 Au2 3.280(2) 36_445
Eu1 Au2 3.280(2) 34
Eu1 Au2 3.2801(19) 35_545
Eu1 Au2 3.340(2) 18_554
Eu1 Au2 3.340(2) 17_444
Eu1 Au2 3.340(2) 16_544
Eu1 Ga3_a 3.549(3) 27_445
Eu1 Au3_a 3.549(3) 27_445
Eu1 Ga3_a 3.549(3) 25
Au2 Ga3_a 2.596(2) 14_544
Au2 Au3_a 2.596(2) 14_544
Au2 Ga3_a 2.6199(15) 25
Au2 Au3_a 2.6199(15) 25
Au2 Ga3_a 2.7978(16) 26
Au2 Au3_a 2.7978(16) 26
Au2 Au2 2.8589(19) 20
Au2 Au2 2.8589(19) 21
Au2 Au2 2.981(2) 16_544
Au2 Au2 3.012(2) 19_655
Au2 Eu1 3.280(2) 28
Au3_a Au2 2.596(2) 9
Au3_a Au2 2.596(2) 16_544
Au3_a Au2 2.6199(15) 35_545
Au3_a Au2 2.6199(15) 25
Au3_a Au2 2.7979(16) 34
Au3_a Au2 2.7979(16) 27_445
Au3_a Ga3_a 2.809(6) 3
Au3_a Au3_a 2.809(6) 3
Au3_a Ga3_a 2.809(6) 2
Au3_a Au3_a 2.809(6) 2
Au3_a Eu1 3.549(3) 25
Au3_a Eu1 3.549(3) 34_545
